data_8102275
loop_
_publ_author_name
'Zhen-Shan Peng'
'Jian-Xiang Liu'
'Wen-Jun Jiang'
'Qian Deng'
'Tie-Jun Cai'
'Ming-Zhong Huang'

_publ_section_title
;
 Crystal structure of tris(1,10-phenanthroline-5,6-dione)-zinc(II)
 diperchlorate, [Zn(C12H6N2O2)3][ClO4]2
;
_journal_issue 3
_journal_name_full 'Zeitschrift f\"ur Kristallographie - New Crystal Structures'
_journal_page_first 228
_journal_volume 223
_journal_year 2008
_chemical_formula_sum 'C36 H18 Cl2 N6 O14 Zn'
_chemical_formula_weight 894.83
_chemical_name_common
;
tris(1,10-phenanthroline-5,6-dione)-zinc(II) diperchlorate
;
_space_group_IT_number 14
_symmetry_cell_setting monoclinic
_symmetry_space_group_name_Hall '-P 2yn'
_symmetry_space_group_name_H-M 'P 1 21/n 1'
_atom_sites_solution_hydrogens geom
_atom_sites_solution_primary direct
_atom_sites_solution_secondary difmap
_audit_creation_method SHELXL-97
_cell_angle_alpha 90.00
_cell_angle_beta 94.5470(10)
_cell_angle_gamma 90.00
_cell_formula_units_Z 4
_cell_length_a 10.4974(9)
_cell_length_b 18.0482(15)
_cell_length_c 18.8074(16)
_cell_measurement_temperature 273(2)
_cell_measurement_theta_max 28.5
_cell_measurement_theta_min 1.05
_cell_volume 3552.0(5)
_computing_cell_refinement 'Bruker SMART'
_computing_data_collection 'Bruker SMART'
_computing_data_reduction 'Bruker SMART'
_computing_molecular_graphics 'Bruker SHELXTL'
_computing_publication_material 'Bruker SHELXTL'
_computing_structure_refinement 'SHELXL-97 (Sheldrick, 1997)'
_computing_structure_solution 'SHELXS-97 (Sheldrick, 1990)'
_diffrn_ambient_temperature 273(2)
_diffrn_detector_area_resol_mean 8.40
_diffrn_measured_fraction_theta_full 0.986
_diffrn_measured_fraction_theta_max 0.986
_diffrn_measurement_device_type
;
BRUKER SMART CCD Apex II
;
_diffrn_measurement_method '\w scans'
_diffrn_radiation_monochromator graphite
_diffrn_radiation_source 'fine-focus sealed tube'
_diffrn_radiation_type MoK\a
_diffrn_radiation_wavelength 0.71073
_diffrn_reflns_av_R_equivalents 0.0465
_diffrn_reflns_av_sigmaI/netI 0.0514
_diffrn_reflns_limit_h_max 14
_diffrn_reflns_limit_h_min -14
_diffrn_reflns_limit_k_max 23
_diffrn_reflns_limit_k_min -24
_diffrn_reflns_limit_l_max 25
_diffrn_reflns_limit_l_min -25
_diffrn_reflns_number 32409
_diffrn_reflns_theta_full 28.48
_diffrn_reflns_theta_max 28.48
_diffrn_reflns_theta_min 2.30
_diffrn_standards_interval_count none
_diffrn_standards_number 0
_exptl_absorpt_coefficient_mu 0.925
_exptl_absorpt_correction_T_max 0.770
_exptl_absorpt_correction_T_min 0.719
_exptl_absorpt_correction_type empirical
_exptl_absorpt_process_details 'SADABS (Sheldrick, 2002)'
_exptl_crystal_colour yellow
_exptl_crystal_density_diffrn 1.673
_exptl_crystal_density_method 'not measured'
_exptl_crystal_description BLOCK
_exptl_crystal_F_000 1808
_exptl_crystal_size_max 0.367
_exptl_crystal_size_mid 0.306
_exptl_crystal_size_min 0.280
_refine_diff_density_max 0.514
_refine_diff_density_min -0.407
_refine_diff_density_rms 0.062
_refine_ls_extinction_coef 0.0013(5)
_refine_ls_extinction_expression Fc^*^=kFc[1+0.001xFc^2^\l^3^/sin(2\q)]^-1/4^
_refine_ls_extinction_method SHELXL
_refine_ls_goodness_of_fit_ref 1.018
_refine_ls_hydrogen_treatment constr
_refine_ls_matrix_type full
_refine_ls_number_parameters 606
_refine_ls_number_reflns 8845
_refine_ls_number_restraints 172
_refine_ls_restrained_S_all 1.114
_refine_ls_R_factor_all 0.1032
_refine_ls_R_factor_gt 0.0522
_refine_ls_shift/su_max 0.011
_refine_ls_shift/su_mean 0.001
_refine_ls_structure_factor_coef Fsqd
_refine_ls_weighting_details 'calc w=1/[\s^2^(Fo^2^)+(0.0810P)^2^+0.7451P] where P=(Fo^2^+2Fc^2^)/3'
_refine_ls_weighting_scheme calc
_refine_ls_wR_factor_gt 0.1313
_refine_ls_wR_factor_ref 0.1579
_reflns_number_gt 5239
_reflns_number_total 8845
_reflns_threshold_expression >2sigma(I)
_cod_data_source_file 1267-2253.cff
_cod_data_source_block tref
_cod_depositor_comments
;
The following automatic conversions were performed:
'_symmetry_cell_setting' value 'Monoclinic' changed to 'monoclinic'
according to '/home/saulius/struct/CIF-dictionaries/cif_core.dic'
dictionary named 'cif_core.dic' version 2.4.1 from 2010-06-29.

Automatic conversion script
Id: cif_fix_enum 1555 2011-01-17 13:19:09Z saulius 
;
_cod_original_sg_symbol_H-M P2(1)/n
_cod_database_code 8102275

loop_
_symmetry_equiv_pos_as_xyz
'x, y, z'
'-x+1/2, y+1/2, -z+1/2'
'-x, -y, -z'
'x-1/2, -y-1/2, z-1/2'

loop_
_atom_site_label
_atom_site_type_symbol
_atom_site_fract_x
_atom_site_fract_y
_atom_site_fract_z
_atom_site_U_iso_or_equiv
_atom_site_adp_type
_atom_site_occupancy
_atom_site_symmetry_multiplicity
_atom_site_calc_flag
_atom_site_refinement_flags
_atom_site_disorder_assembly
_atom_site_disorder_group
Zn1 Zn 0.18496(4) 0.21926(2) 0.10422(2) 0.04371(15) Uani 1 1 d . . .
Cl1 Cl -0.32797(13) 0.12496(9) 0.02178(7) 0.0909(4) Uani 1 1 d D . .
Cl2 Cl 0.27949(10) 0.52151(5) 0.13157(6) 0.0638(3) Uani 1 1 d D . .
O1 O 0.3756(4) 0.1250(2) -0.20708(16) 0.1002(12) Uani 1 1 d . . .
O2 O 0.5178(4) 0.2480(2) -0.17638(17) 0.0971(12) Uani 1 1 d . . .
O3 O -0.3765(3) 0.3537(3) 0.1685(2) 0.1189(15) Uani 1 1 d . . .
O4 O -0.3559(3) 0.2343(2) 0.2551(2) 0.0945(11) Uani 1 1 d . . .
O5 O 0.5869(3) 0.08409(19) 0.36002(16) 0.0800(9) Uani 1 1 d . . .
O6 O 0.5232(3) 0.21859(17) 0.41394(16) 0.0794(9) Uani 1 1 d . . .
O7A O -0.3880(5) 0.1728(3) 0.0765(3) 0.084(2) Uani 0.581(7) 1 d PDU A 1
O8A O -0.2115(8) 0.1605(7) 0.0115(5) 0.153(4) Uani 0.581(7) 1 d PDU A 1
O9A O -0.3066(12) 0.0567(5) 0.0538(6) 0.174(5) Uani 0.581(7) 1 d PDU A 1
O10A O -0.4067(8) 0.1243(6) -0.0410(4) 0.093(3) Uani 0.581(7) 1 d PDU A 1
O7B O -0.2753(12) 0.1936(5) 0.0094(8) 0.133(5) Uani 0.419(7) 1 d PDU A 2
O8B O -0.2367(9) 0.0782(6) -0.0178(6) 0.140(5) Uani 0.419(7) 1 d PDU A 2
O9B O -0.3165(15) 0.0921(9) 0.0858(5) 0.175(7) Uani 0.419(7) 1 d PDU A 2
O10B O -0.4438(9) 0.1116(8) -0.0171(6) 0.095(4) Uani 0.419(7) 1 d PDU A 2
O11A O 0.3371(10) 0.4851(6) 0.1917(5) 0.140(4) Uani 0.581(7) 1 d PDU A 3
O12A O 0.1612(7) 0.4851(5) 0.1170(5) 0.115(3) Uani 0.581(7) 1 d PDU A 3
O13A O 0.3497(12) 0.5129(5) 0.0729(6) 0.160(4) Uani 0.581(7) 1 d PDU A 3
O14A O 0.2618(13) 0.5969(4) 0.1465(6) 0.081(3) Uani 0.581(7) 1 d PDU A 3
O11B O 0.2759(10) 0.4992(7) 0.2036(5) 0.091(3) Uani 0.419(7) 1 d PDU A 4
O12B O 0.2046(11) 0.4794(6) 0.0832(7) 0.113(5) Uani 0.419(7) 1 d PDU A 4
O13B O 0.4116(6) 0.5134(4) 0.1153(5) 0.064(2) Uani 0.419(7) 1 d PDU A 4
O14B O 0.2430(15) 0.5974(5) 0.1239(8) 0.067(4) Uani 0.419(7) 1 d PDU A 4
N1 N 0.1625(3) 0.16032(16) 0.00466(16) 0.0503(7) Uani 1 1 d . . .
N2 N 0.3177(3) 0.27482(16) 0.04040(16) 0.0471(7) Uani 1 1 d . . .
N3 N 0.0289(3) 0.16561(17) 0.15710(15) 0.0497(7) Uani 1 1 d . . .
N4 N 0.0281(3) 0.29479(16) 0.08629(15) 0.0459(7) Uani 1 1 d . . .
N5 N 0.2537(3) 0.26619(14) 0.20468(15) 0.0412(6) Uani 1 1 d . . .
N6 N 0.3247(3) 0.13696(15) 0.14800(15) 0.0437(7) Uani 1 1 d . . .
C1 C 0.0780(4) 0.1073(2) -0.0132(2) 0.0657(11) Uani 1 1 d . . .
H1A H 0.0163 0.0959 0.0180 0.079 Uiso 1 1 calc R . .
C2 C 0.0791(6) 0.0682(3) -0.0771(3) 0.0842(15) Uani 1 1 d . . .
H2A H 0.0176 0.0323 -0.0892 0.101 Uiso 1 1 calc R . .
C3 C 0.1738(6) 0.0838(3) -0.1222(3) 0.0829(15) Uani 1 1 d . . .
H3A H 0.1786 0.0569 -0.1641 0.099 Uiso 1 1 calc R . .
C4 C 0.2604(5) 0.1391(2) -0.1048(2) 0.0624(11) Uani 1 1 d . . .
C5 C 0.3610(5) 0.1599(3) -0.1524(2) 0.0732(14) Uani 1 1 d . . .
C6 C 0.4426(5) 0.2274(3) -0.1346(2) 0.0701(13) Uani 1 1 d . . .
C7 C 0.4248(4) 0.2670(2) -0.0670(2) 0.0568(10) Uani 1 1 d . . .
C8 C 0.4941(4) 0.3301(3) -0.0484(2) 0.0697(12) Uani 1 1 d . . .
H8B H 0.5537 0.3484 -0.0779 0.084 Uiso 1 1 calc R . .
C9 C 0.4735(4) 0.3653(2) 0.0142(3) 0.0708(12) Uani 1 1 d . . .
H9A H 0.5169 0.4088 0.0271 0.085 Uiso 1 1 calc R . .
C10 C 0.3869(4) 0.3352(2) 0.0580(2) 0.0578(10) Uani 1 1 d . . .
H10B H 0.3765 0.3579 0.1015 0.069 Uiso 1 1 calc R . .
C11 C 0.3346(3) 0.24141(19) -0.02172(18) 0.0460(8) Uani 1 1 d . . .
C12 C 0.2506(4) 0.1777(2) -0.04094(18) 0.0481(9) Uani 1 1 d . . .
C13 C 0.0281(4) 0.3570(2) 0.0472(2) 0.0547(9) Uani 1 1 d . . .
H13B H 0.0992 0.3675 0.0225 0.066 Uiso 1 1 calc R . .
C14 C -0.0740(4) 0.4061(2) 0.0420(3) 0.0698(12) Uani 1 1 d . . .
H14B H -0.0726 0.4478 0.0129 0.084 Uiso 1 1 calc R . .
C15 C -0.1758(4) 0.3923(3) 0.0803(3) 0.0735(13) Uani 1 1 d . . .
H15A H -0.2435 0.4256 0.0792 0.088 Uiso 1 1 calc R . .
C16 C -0.1786(4) 0.3280(2) 0.1212(2) 0.0587(10) Uani 1 1 d . . .
C17 C -0.2865(4) 0.3123(3) 0.1652(3) 0.0762(13) Uani 1 1 d . . .
C18 C -0.2788(4) 0.2421(3) 0.2110(2) 0.0664(11) Uani 1 1 d . . .
C19 C -0.1723(3) 0.1903(2) 0.2042(2) 0.0552(10) Uani 1 1 d . . .
C20 C -0.1637(4) 0.1241(3) 0.2416(2) 0.0657(12) Uani 1 1 d . . .
H20A H -0.2282 0.1104 0.2701 0.079 Uiso 1 1 calc R . .
C21 C -0.0599(4) 0.0789(3) 0.2364(2) 0.0651(11) Uani 1 1 d . . .
H21A H -0.0535 0.0339 0.2605 0.078 Uiso 1 1 calc R . .
C22 C 0.0352(4) 0.1019(2) 0.1943(2) 0.0576(10) Uani 1 1 d . . .
H22A H 0.1067 0.0719 0.1916 0.069 Uiso 1 1 calc R . .
C23 C -0.0725(3) 0.2099(2) 0.16203(19) 0.0478(9) Uani 1 1 d . . .
C24 C -0.0749(3) 0.2798(2) 0.12209(18) 0.0467(8) Uani 1 1 d . . .
C25 C 0.2160(3) 0.3307(2) 0.2320(2) 0.0504(9) Uani 1 1 d . . .
H25A H 0.1620 0.3613 0.2034 0.060 Uiso 1 1 calc R . .
C26 C 0.2534(4) 0.3535(2) 0.3000(2) 0.0603(10) Uani 1 1 d . . .
H26A H 0.2247 0.3983 0.3171 0.072 Uiso 1 1 calc R . .
C27 C 0.3336(4) 0.3094(2) 0.3427(2) 0.0570(10) Uani 1 1 d . . .
H27A H 0.3587 0.3234 0.3893 0.068 Uiso 1 1 calc R . .
C28 C 0.3768(3) 0.2435(2) 0.31491(18) 0.0457(8) Uani 1 1 d . . .
C29 C 0.4717(4) 0.1975(2) 0.3575(2) 0.0554(10) Uani 1 1 d . . .
C30 C 0.5112(4) 0.1232(2) 0.3258(2) 0.0549(9) Uani 1 1 d . . .
C31 C 0.4584(3) 0.1044(2) 0.25251(19) 0.0473(8) Uani 1 1 d . . .
C32 C 0.4936(4) 0.0393(2) 0.2204(2) 0.0569(10) Uani 1 1 d . . .
H32A H 0.5491 0.0063 0.2449 0.068 Uiso 1 1 calc R . .
C33 C 0.4455(4) 0.0243(2) 0.1522(2) 0.0584(10) Uani 1 1 d . . .
H33A H 0.4692 -0.0186 0.1293 0.070 Uiso 1 1 calc R . .
C34 C 0.3612(4) 0.0737(2) 0.1178(2) 0.0513(9) Uani 1 1 d . . .
H34A H 0.3281 0.0628 0.0716 0.062 Uiso 1 1 calc R . .
C35 C 0.3741(3) 0.15220(18) 0.21469(18) 0.0407(7) Uani 1 1 d . . .
C36 C 0.3333(3) 0.22279(18) 0.24608(17) 0.0395(7) Uani 1 1 d . . .

loop_
_atom_site_aniso_label
_atom_site_aniso_U_11
_atom_site_aniso_U_22
_atom_site_aniso_U_33
_atom_site_aniso_U_23
_atom_site_aniso_U_13
_atom_site_aniso_U_12
Zn1 0.0480(3) 0.0446(2) 0.0391(2) -0.00108(17) 0.00732(17) -0.00271(18)
Cl1 0.0703(8) 0.1224(12) 0.0786(9) 0.0306(8) -0.0031(7) -0.0081(8)
Cl2 0.0693(7) 0.0472(5) 0.0759(7) -0.0031(5) 0.0108(5) -0.0036(5)
O1 0.148(3) 0.100(3) 0.0545(19) -0.0130(18) 0.021(2) 0.053(2)
O2 0.115(3) 0.120(3) 0.063(2) 0.027(2) 0.050(2) 0.042(2)
O3 0.070(2) 0.162(4) 0.128(3) 0.037(3) 0.028(2) 0.050(3)
O4 0.071(2) 0.109(3) 0.110(3) 0.001(2) 0.047(2) -0.0158(19)
O5 0.080(2) 0.091(2) 0.0661(19) 0.0171(17) -0.0109(16) 0.0203(18)
O6 0.099(2) 0.082(2) 0.0532(18) -0.0033(15) -0.0199(17) -0.0065(18)
O7A 0.081(4) 0.106(5) 0.068(3) -0.017(3) 0.015(3) 0.008(3)
O8A 0.104(6) 0.235(10) 0.126(6) -0.034(7) 0.032(5) -0.040(6)
O9A 0.236(9) 0.134(7) 0.153(8) 0.055(6) 0.025(7) 0.097(6)
O10A 0.103(5) 0.099(5) 0.073(5) -0.010(4) -0.021(4) 0.018(5)
O7B 0.144(9) 0.098(7) 0.156(9) -0.015(6) 0.010(8) -0.008(7)
O8B 0.110(7) 0.130(8) 0.179(9) 0.040(7) 0.010(6) 0.002(6)
O9B 0.215(11) 0.184(11) 0.120(9) 0.015(8) -0.013(8) -0.024(9)
O10B 0.084(6) 0.104(7) 0.096(8) -0.016(6) 0.002(6) 0.002(5)
O11A 0.136(7) 0.109(6) 0.162(8) 0.036(6) -0.067(6) -0.019(6)
O12A 0.108(6) 0.087(5) 0.146(7) -0.016(5) -0.005(5) -0.036(4)
O13A 0.227(9) 0.110(6) 0.159(7) -0.006(6) 0.122(7) 0.018(6)
O14A 0.108(7) 0.048(4) 0.091(7) -0.015(3) 0.035(5) -0.002(4)
O11B 0.093(7) 0.086(6) 0.098(6) 0.041(5) 0.028(5) 0.004(5)
O12B 0.108(7) 0.086(6) 0.136(8) -0.043(6) -0.046(6) 0.013(6)
O13B 0.054(4) 0.063(4) 0.077(5) -0.018(4) 0.011(4) 0.009(3)
O14B 0.073(6) 0.050(5) 0.080(7) 0.006(4) 0.020(5) 0.007(4)
N1 0.0623(19) 0.0425(17) 0.0448(17) 0.0021(13) -0.0038(15) 0.0004(14)
N2 0.0527(17) 0.0454(17) 0.0448(16) 0.0008(13) 0.0139(13) 0.0005(14)
N3 0.0500(18) 0.0536(18) 0.0451(17) 0.0048(14) 0.0008(14) -0.0081(15)
N4 0.0471(17) 0.0505(18) 0.0401(16) 0.0010(13) 0.0024(13) -0.0047(13)
N5 0.0444(16) 0.0366(15) 0.0437(16) -0.0031(12) 0.0107(12) -0.0002(12)
N6 0.0487(16) 0.0431(16) 0.0399(16) -0.0039(12) 0.0082(13) -0.0011(13)
C1 0.085(3) 0.051(2) 0.058(2) 0.003(2) -0.009(2) -0.007(2)
C2 0.118(4) 0.055(3) 0.075(3) -0.016(2) -0.021(3) -0.011(3)
C3 0.125(4) 0.066(3) 0.055(3) -0.016(2) -0.009(3) 0.012(3)
C4 0.094(3) 0.047(2) 0.045(2) -0.0017(18) -0.002(2) 0.021(2)
C5 0.107(4) 0.072(3) 0.041(2) 0.002(2) 0.009(2) 0.047(3)
C6 0.088(3) 0.074(3) 0.050(2) 0.013(2) 0.021(2) 0.036(3)
C7 0.065(2) 0.059(2) 0.049(2) 0.0106(18) 0.0222(19) 0.019(2)
C8 0.070(3) 0.067(3) 0.076(3) 0.012(2) 0.032(2) 0.000(2)
C9 0.067(3) 0.060(3) 0.089(3) 0.003(2) 0.027(2) -0.011(2)
C10 0.061(2) 0.050(2) 0.065(2) -0.0018(19) 0.0187(19) -0.0067(19)
C11 0.056(2) 0.0412(19) 0.0425(19) 0.0057(15) 0.0113(16) 0.0136(16)
C12 0.064(2) 0.043(2) 0.0371(18) 0.0027(15) 0.0027(17) 0.0156(17)
C13 0.058(2) 0.052(2) 0.054(2) 0.0054(18) -0.0005(18) -0.0093(19)
C14 0.066(3) 0.058(3) 0.084(3) 0.018(2) -0.004(2) -0.005(2)
C15 0.053(2) 0.069(3) 0.097(4) 0.012(3) -0.006(2) 0.010(2)
C16 0.049(2) 0.070(3) 0.055(2) 0.002(2) -0.0038(18) 0.001(2)
C17 0.050(2) 0.100(4) 0.079(3) 0.007(3) 0.008(2) 0.013(3)
C18 0.044(2) 0.090(3) 0.067(3) -0.008(2) 0.013(2) -0.016(2)
C19 0.045(2) 0.075(3) 0.046(2) 0.0005(19) 0.0028(16) -0.0124(19)
C20 0.054(2) 0.089(3) 0.054(2) 0.013(2) 0.0068(19) -0.022(2)
C21 0.065(3) 0.071(3) 0.058(2) 0.017(2) 0.000(2) -0.019(2)
C22 0.053(2) 0.060(2) 0.059(2) 0.0111(19) 0.0005(18) -0.0085(19)
C23 0.0409(19) 0.059(2) 0.0421(19) 0.0027(16) -0.0021(15) -0.0062(17)
C24 0.0442(19) 0.055(2) 0.0398(19) -0.0006(16) -0.0027(15) -0.0040(17)
C25 0.051(2) 0.046(2) 0.055(2) -0.0079(17) 0.0100(17) 0.0023(17)
C26 0.073(3) 0.054(2) 0.056(2) -0.0164(19) 0.015(2) 0.000(2)
C27 0.067(3) 0.062(2) 0.043(2) -0.0145(18) 0.0096(18) -0.008(2)
C28 0.047(2) 0.053(2) 0.0375(18) -0.0022(16) 0.0083(15) -0.0115(16)
C29 0.057(2) 0.065(2) 0.044(2) 0.0052(18) 0.0010(17) -0.0123(19)
C30 0.050(2) 0.062(2) 0.053(2) 0.0142(19) 0.0051(18) -0.0042(19)
C31 0.0444(19) 0.046(2) 0.052(2) 0.0080(16) 0.0070(16) -0.0007(16)
C32 0.054(2) 0.049(2) 0.068(3) 0.0087(19) 0.0080(19) 0.0072(18)
C33 0.070(3) 0.041(2) 0.065(3) -0.0008(18) 0.016(2) 0.0062(19)
C34 0.060(2) 0.043(2) 0.051(2) -0.0067(17) 0.0080(18) 0.0005(17)
C35 0.0402(17) 0.0388(18) 0.0442(19) 0.0035(14) 0.0103(14) -0.0024(14)
C36 0.0403(17) 0.0390(17) 0.0405(18) -0.0007(14) 0.0115(14) -0.0082(14)

loop_
_atom_type_symbol
_atom_type_description
_atom_type_scat_dispersion_real
_atom_type_scat_dispersion_imag
_atom_type_scat_source
C C 0.0033 0.0016 'International Tables Vol C Tables 4.2.6.8 and 6.1.1.4'
H H 0.0000 0.0000 'International Tables Vol C Tables 4.2.6.8 and 6.1.1.4'
N N 0.0061 0.0033 'International Tables Vol C Tables 4.2.6.8 and 6.1.1.4'
O O 0.0106 0.0060 'International Tables Vol C Tables 4.2.6.8 and 6.1.1.4'
Cl Cl 0.1484 0.1585 'International Tables Vol C Tables 4.2.6.8 and 6.1.1.4'
Zn Zn 0.2839 1.4301 'International Tables Vol C Tables 4.2.6.8 and 6.1.1.4'

loop_
_geom_angle_atom_site_label_1
_geom_angle_atom_site_label_2
_geom_angle_atom_site_label_3
_geom_angle
_geom_angle_site_symmetry_1
_geom_angle_site_symmetry_3
_geom_angle_publ_flag
N5 Zn1 N4 95.06(11) . . ?
N5 Zn1 N1 165.79(11) . . ?
N4 Zn1 N1 98.49(11) . . ?
N5 Zn1 N2 96.86(11) . . ?
N4 Zn1 N2 97.99(11) . . ?
N1 Zn1 N2 77.10(12) . . ?
N5 Zn1 N6 76.64(10) . . ?
N4 Zn1 N6 165.65(11) . . ?
N1 Zn1 N6 90.91(11) . . ?
N2 Zn1 N6 94.65(11) . . ?
N5 Zn1 N3 89.22(10) . . ?
N4 Zn1 N3 76.20(11) . . ?
N1 Zn1 N3 98.12(11) . . ?
N2 Zn1 N3 171.99(11) . . ?
N6 Zn1 N3 91.83(11) . . ?
O9B Cl1 O9A 38.1(7) . . ?
O9B Cl1 O7B 122.6(8) . . ?
O9A Cl1 O7B 144.9(8) . . ?
O9B Cl1 O10A 140.1(8) . . ?
O9A Cl1 O10A 115.5(6) . . ?
O7B Cl1 O10A 94.8(8) . . ?
O9B Cl1 O10B 114.1(8) . . ?
O9A Cl1 O10B 100.4(8) . . ?
O7B Cl1 O10B 114.3(7) . . ?
O10A Cl1 O10B 27.5(6) . . ?
O9B Cl1 O8A 107.9(8) . . ?
O9A Cl1 O8A 110.6(6) . . ?
O7B Cl1 O8A 37.5(6) . . ?
O10A Cl1 O8A 110.7(6) . . ?
O10B Cl1 O8A 137.8(7) . . ?
O9B Cl1 O8B 100.3(7) . . ?
O9A Cl1 O8B 68.3(6) . . ?
O7B Cl1 O8B 98.1(6) . . ?
O10A Cl1 O8B 86.3(6) . . ?
O10B Cl1 O8B 101.9(7) . . ?
O8A Cl1 O8B 66.2(6) . . ?
O9B Cl1 O7A 69.8(8) . . ?
O9A Cl1 O7A 105.8(5) . . ?
O7B Cl1 O7A 78.3(6) . . ?
O10A Cl1 O7A 109.3(5) . . ?
O10B Cl1 O7A 93.5(6) . . ?
O8A Cl1 O7A 104.2(5) . . ?
O8B Cl1 O7A 164.2(5) . . ?
O12B Cl2 O13A 74.0(7) . . ?
O12B Cl2 O11A 117.4(7) . . ?
O13A Cl2 O11A 111.5(6) . . ?
O12B Cl2 O14A 125.9(8) . . ?
O13A Cl2 O14A 110.8(6) . . ?
O11A Cl2 O14A 110.4(6) . . ?
O12B Cl2 O12A 34.0(6) . . ?
O13A Cl2 O12A 108.0(6) . . ?
O11A Cl2 O12A 104.7(5) . . ?
O14A Cl2 O12A 111.2(6) . . ?
O12B Cl2 O11B 114.6(7) . . ?
O13A Cl2 O11B 141.9(6) . . ?
O11A Cl2 O11B 30.5(5) . . ?
O14A Cl2 O11B 94.1(7) . . ?
O12A Cl2 O11B 87.9(6) . . ?
O12B Cl2 O14B 109.1(7) . . ?
O13A Cl2 O14B 100.5(8) . . ?
O11A Cl2 O14B 128.8(8) . . ?
O14A Cl2 O14B 18.4(9) . . ?
O12A Cl2 O14B 101.7(8) . . ?
O11B Cl2 O14B 110.1(7) . . ?
O12B Cl2 O13B 108.0(6) . . ?
O13A Cl2 O13B 40.7(5) . . ?
O11A Cl2 O13B 76.4(5) . . ?
O14A Cl2 O13B 106.5(7) . . ?
O12A Cl2 O13B 138.8(5) . . ?
O11B Cl2 O13B 105.7(5) . . ?
O14B Cl2 O13B 109.2(7) . . ?
C1 N1 C12 119.0(3) . . ?
C1 N1 Zn1 126.9(3) . . ?
C12 N1 Zn1 113.9(2) . . ?
C10 N2 C11 118.4(3) . . ?
C10 N2 Zn1 127.2(3) . . ?
C11 N2 Zn1 114.3(2) . . ?
C23 N3 C22 118.8(3) . . ?
C23 N3 Zn1 113.0(2) . . ?
C22 N3 Zn1 127.0(3) . . ?
C13 N4 C24 118.5(3) . . ?
C13 N4 Zn1 125.8(3) . . ?
C24 N4 Zn1 115.5(2) . . ?
C25 N5 C36 118.1(3) . . ?
C25 N5 Zn1 126.1(2) . . ?
C36 N5 Zn1 115.5(2) . . ?
C34 N6 C35 117.8(3) . . ?
C34 N6 Zn1 128.2(2) . . ?
C35 N6 Zn1 114.0(2) . . ?
N1 C1 C2 122.1(5) . . ?
N1 C1 H1A 119.0 . . ?
C2 C1 H1A 119.0 . . ?
C3 C2 C1 118.7(5) . . ?
C3 C2 H2A 120.7 . . ?
C1 C2 H2A 120.7 . . ?
C4 C3 C2 119.7(4) . . ?
C4 C3 H3A 120.2 . . ?
C2 C3 H3A 120.2 . . ?
C3 C4 C12 118.4(4) . . ?
C3 C4 C5 121.9(4) . . ?
C12 C4 C5 119.7(4) . . ?
O1 C5 C4 121.2(5) . . ?
O1 C5 C6 119.6(5) . . ?
C4 C5 C6 119.1(3) . . ?
O2 C6 C7 122.6(5) . . ?
O2 C6 C5 119.2(4) . . ?
C7 C6 C5 118.1(4) . . ?
C8 C7 C11 119.0(4) . . ?
C8 C7 C6 121.0(4) . . ?
C11 C7 C6 119.9(4) . . ?
C9 C8 C7 119.0(4) . . ?
C9 C8 H8B 120.5 . . ?
C7 C8 H8B 120.5 . . ?
C8 C9 C10 119.0(4) . . ?
C8 C9 H9A 120.5 . . ?
C10 C9 H9A 120.5 . . ?
N2 C10 C9 122.9(4) . . ?
N2 C10 H10B 118.6 . . ?
C9 C10 H10B 118.6 . . ?
N2 C11 C7 121.6(4) . . ?
N2 C11 C12 116.5(3) . . ?
C7 C11 C12 121.8(3) . . ?
N1 C12 C4 122.1(4) . . ?
N1 C12 C11 116.9(3) . . ?
C4 C12 C11 121.0(4) . . ?
N4 C13 C14 122.7(4) . . ?
N4 C13 H13B 118.7 . . ?
C14 C13 H13B 118.7 . . ?
C15 C14 C13 118.7(4) . . ?
C15 C14 H14B 120.6 . . ?
C13 C14 H14B 120.6 . . ?
C14 C15 C16 119.8(4) . . ?
C14 C15 H15A 120.1 . . ?
C16 C15 H15A 120.1 . . ?
C15 C16 C24 118.5(4) . . ?
C15 C16 C17 121.2(4) . . ?
C24 C16 C17 120.3(4) . . ?
O3 C17 C16 123.0(5) . . ?
O3 C17 C18 119.2(4) . . ?
C16 C17 C18 117.7(4) . . ?
O4 C18 C19 122.6(5) . . ?
O4 C18 C17 118.3(4) . . ?
C19 C18 C17 118.9(4) . . ?
C20 C19 C23 118.8(4) . . ?
C20 C19 C18 121.5(4) . . ?
C23 C19 C18 119.6(4) . . ?
C21 C20 C19 119.8(4) . . ?
C21 C20 H20A 120.1 . . ?
C19 C20 H20A 120.1 . . ?
C20 C21 C22 118.3(4) . . ?
C20 C21 H21A 120.8 . . ?
C22 C21 H21A 120.8 . . ?
N3 C22 C21 123.0(4) . . ?
N3 C22 H22A 118.5 . . ?
C21 C22 H22A 118.5 . . ?
N3 C23 C19 121.2(3) . . ?
N3 C23 C24 117.3(3) . . ?
C19 C23 C24 121.4(3) . . ?
N4 C24 C16 121.7(3) . . ?
N4 C24 C23 116.6(3) . . ?
C16 C24 C23 121.7(3) . . ?
N5 C25 C26 122.9(4) . . ?
N5 C25 H25A 118.5 . . ?
C26 C25 H25A 118.5 . . ?
C27 C26 C25 119.4(4) . . ?
C27 C26 H26A 120.3 . . ?
C25 C26 H26A 120.3 . . ?
C26 C27 C28 118.7(3) . . ?
C26 C27 H27A 120.6 . . ?
C28 C27 H27A 120.6 . . ?
C27 C28 C36 119.2(3) . . ?
C27 C28 C29 120.1(3) . . ?
C36 C28 C29 120.7(3) . . ?
O6 C29 C28 122.1(4) . . ?
O6 C29 C30 119.8(4) . . ?
C28 C29 C30 118.0(3) . . ?
O5 C30 C31 122.8(4) . . ?
O5 C30 C29 119.3(4) . . ?
C31 C30 C29 117.8(3) . . ?
C32 C31 C35 119.0(3) . . ?
C32 C31 C30 120.4(3) . . ?
C35 C31 C30 120.6(3) . . ?
C33 C32 C31 119.1(4) . . ?
C33 C32 H32A 120.5 . . ?
C31 C32 H32A 120.5 . . ?
C32 C33 C34 119.1(4) . . ?
C32 C33 H33A 120.5 . . ?
C34 C33 H33A 120.5 . . ?
N6 C34 C33 123.0(4) . . ?
N6 C34 H34A 118.5 . . ?
C33 C34 H34A 118.5 . . ?
N6 C35 C31 122.1(3) . . ?
N6 C35 C36 116.4(3) . . ?
C31 C35 C36 121.5(3) . . ?
N5 C36 C28 121.7(3) . . ?
N5 C36 C35 117.1(3) . . ?
C28 C36 C35 121.2(3) . . ?

loop_
_geom_bond_atom_site_label_1
_geom_bond_atom_site_label_2
_geom_bond_distance
_geom_bond_site_symmetry_2
_geom_bond_publ_flag
Zn1 N5 2.143(3) . ?
Zn1 N4 2.144(3) . ?
Zn1 N1 2.150(3) . ?
Zn1 N2 2.157(3) . ?
Zn1 N6 2.201(3) . ?
Zn1 N3 2.207(3) . ?
Cl1 O9B 1.339(9) . ?
Cl1 O9A 1.382(7) . ?
Cl1 O7B 1.384(8) . ?
Cl1 O10A 1.387(6) . ?
Cl1 O10B 1.389(8) . ?
Cl1 O8A 1.407(7) . ?
Cl1 O8B 1.516(8) . ?
Cl1 O7A 1.518(5) . ?
Cl2 O12B 1.382(7) . ?
Cl2 O13A 1.384(6) . ?
Cl2 O11A 1.403(7) . ?
Cl2 O14A 1.405(7) . ?
Cl2 O12A 1.413(6) . ?
Cl2 O11B 1.417(7) . ?
Cl2 O14B 1.427(8) . ?
Cl2 O13B 1.451(6) . ?
O1 C5 1.226(5) . ?
O2 C6 1.216(5) . ?
O3 C17 1.211(5) . ?
O4 C18 1.211(5) . ?
O5 C30 1.209(4) . ?
O6 C29 1.213(5) . ?
N1 C1 1.329(5) . ?
N1 C12 1.348(5) . ?
N2 C10 1.336(5) . ?
N2 C11 1.339(4) . ?
N3 C23 1.340(5) . ?
N3 C22 1.344(5) . ?
N4 C13 1.342(5) . ?
N4 C24 1.345(4) . ?
N5 C25 1.345(4) . ?
N5 C36 1.347(4) . ?
N6 C34 1.344(4) . ?
N6 C35 1.347(4) . ?
C1 C2 1.395(6) . ?
C1 H1A 0.9300 . ?
C2 C3 1.386(7) . ?
C2 H2A 0.9300 . ?
C3 C4 1.373(7) . ?
C3 H3A 0.9300 . ?
C4 C12 1.398(5) . ?
C4 C5 1.486(7) . ?
C5 C6 1.511(7) . ?
C6 C7 1.482(6) . ?
C7 C8 1.381(6) . ?
C7 C11 1.401(5) . ?
C8 C9 1.370(6) . ?
C8 H8B 0.9300 . ?
C9 C10 1.385(5) . ?
C9 H9A 0.9300 . ?
C10 H10B 0.9300 . ?
C11 C12 1.476(5) . ?
C13 C14 1.389(6) . ?
C13 H13B 0.9300 . ?
C14 C15 1.359(6) . ?
C14 H14B 0.9300 . ?
C15 C16 1.393(6) . ?
C15 H15A 0.9300 . ?
C16 C24 1.393(5) . ?
C16 C17 1.482(6) . ?
C17 C18 1.530(7) . ?
C18 C19 1.472(6) . ?
C19 C20 1.385(6) . ?
C19 C23 1.409(5) . ?
C20 C21 1.371(6) . ?
C20 H20A 0.9300 . ?
C21 C22 1.387(5) . ?
C21 H21A 0.9300 . ?
C22 H22A 0.9300 . ?
C23 C24 1.467(5) . ?
C25 C26 1.372(5) . ?
C25 H25A 0.9300 . ?
C26 C27 1.370(6) . ?
C26 H26A 0.9300 . ?
C27 C28 1.390(5) . ?
C27 H27A 0.9300 . ?
C28 C36 1.389(5) . ?
C28 C29 1.482(5) . ?
C29 C30 1.538(6) . ?
C30 C31 1.485(5) . ?
C31 C32 1.383(5) . ?
C31 C35 1.391(5) . ?
C32 C33 1.369(5) . ?
C32 H32A 0.9300 . ?
C33 C34 1.381(5) . ?
C33 H33A 0.9300 . ?
C34 H34A 0.9300 . ?
C35 C36 1.482(5) . ?
